data_4109767
loop_
_publ_author_name
'Arunkumar Natarajan'
'C. K. Tsai'
'Saeed I. Khan'
'Patrick McCarren'
'K. N. Houk'
'Miguel A. Garcia-Garibay'

_publ_section_title
;
 The Photoarrangement of \a-Santonin is a Single-Crystal-to-Single-Crystal
 Reaction: A Long Kept Secret in Solid-State Organic Chemistry Revealed
;
_journal_name_full 'Journal of the American Chemical Society'
_journal_page_first 9846
_journal_page_last 9847
_journal_paper_doi 10.1021/ja073189o
_journal_volume 129
_journal_year 2007
_chemical_absolute_configuration syn
_chemical_formula_moiety 'C15 H18 O3'
_chemical_formula_sum 'C15 H18 O3'
_chemical_formula_weight 246.29
_chemical_name_systematic
; 
 ? 
;
_space_group_IT_number 19
_symmetry_cell_setting orthorhombic
_symmetry_space_group_name_Hall 'P 2ac 2ab'
_symmetry_space_group_name_H-M 'P 21 21 21'
_atom_sites_solution_hydrogens geom
_atom_sites_solution_primary direct
_atom_sites_solution_secondary difmap
_audit_creation_method SHELXL-97
_cell_angle_alpha 90.00
_cell_angle_beta 90.00
_cell_angle_gamma 90.00
_cell_formula_units_Z 8
_cell_length_a 6.9000(6)
_cell_length_b 10.5226(10)
_cell_length_c 34.483(3)
_cell_measurement_temperature 100(2)
_cell_volume 2503.7(4)
_computing_structure_refinement 'SHELXL-97 (Sheldrick, 1997)'
_computing_structure_solution 'SHELXS-97 (Sheldrick, 1990)'
_diffrn_ambient_temperature 100(2)
_diffrn_measured_fraction_theta_full 0.991
_diffrn_measured_fraction_theta_max 0.991
_diffrn_measurement_device_type 'CCD area detector'
_diffrn_measurement_method '\w and phi scans'
_diffrn_radiation_monochromator graphite
_diffrn_radiation_source 'fine-focus sealed tube'
_diffrn_radiation_type MoK\a
_diffrn_radiation_wavelength 0.71073
_diffrn_reflns_av_R_equivalents 0.0272
_diffrn_reflns_av_sigmaI/netI 0.0173
_diffrn_reflns_limit_h_max 9
_diffrn_reflns_limit_h_min -9
_diffrn_reflns_limit_k_max 13
_diffrn_reflns_limit_k_min -14
_diffrn_reflns_limit_l_max 45
_diffrn_reflns_limit_l_min -45
_diffrn_reflns_number 22244
_diffrn_reflns_theta_full 28.27
_diffrn_reflns_theta_max 28.27
_diffrn_reflns_theta_min 3.92
_exptl_absorpt_coefficient_mu 0.090
_exptl_absorpt_correction_T_max 0.9823
_exptl_absorpt_correction_T_min 0.9469
_exptl_absorpt_correction_type multi-scan
_exptl_absorpt_process_details 'Sadabs (Bruker)'
_exptl_crystal_colour colorless
_exptl_crystal_density_diffrn 1.307
_exptl_crystal_description block
_exptl_crystal_F_000 1056
_exptl_crystal_size_max 0.40
_exptl_crystal_size_mid 0.40
_exptl_crystal_size_min 0.20
_refine_diff_density_max 0.297
_refine_diff_density_min -0.174
_refine_diff_density_rms 0.038
_refine_ls_abs_structure_details 'Flack H D (1983), Acta Cryst. A39, 876-881'
_refine_ls_extinction_method none
_refine_ls_goodness_of_fit_ref 1.136
_refine_ls_hydrogen_treatment constr
_refine_ls_matrix_type full
_refine_ls_number_parameters 331
_refine_ls_number_reflns 3515
_refine_ls_number_restraints 0
_refine_ls_restrained_S_all 1.136
_refine_ls_R_factor_all 0.0361
_refine_ls_R_factor_gt 0.0324
_refine_ls_shift/su_max 0.025
_refine_ls_shift/su_mean 0.001
_refine_ls_structure_factor_coef Fsqd
_refine_ls_weighting_details 'calc w=1/[\s^2^(Fo^2^)+(0.0450P)^2^+0.4348P] where P=(Fo^2^+2Fc^2^)/3'
_refine_ls_weighting_scheme calc
_refine_ls_wR_factor_gt 0.0811
_refine_ls_wR_factor_ref 0.0832
_reflns_number_gt 3297
_reflns_number_total 3515
_reflns_threshold_expression >2sigma(I)
_cod_data_source_file ja073189osi20070505_115959.cif
_cod_data_source_block gg4506s
_cod_original_sg_symbol_Hall 'P2ac 2ab'
_cod_database_code 4109767

loop_
_symmetry_equiv_pos_as_xyz
'x, y, z'
'-x+1/2, -y, z+1/2'
'-x, y+1/2, -z+1/2'
'x+1/2, -y+1/2, -z'

loop_
_atom_site_label
_atom_site_type_symbol
_atom_site_fract_x
_atom_site_fract_y
_atom_site_fract_z
_atom_site_U_iso_or_equiv
_atom_site_adp_type
_atom_site_occupancy
_atom_site_symmetry_multiplicity
_atom_site_calc_flag
_atom_site_refinement_flags
O1 O 0.93073(17) 0.34966(11) 0.13642(3) 0.0185(2) Uani 1 1 d .
O2 O 0.8591(2) 0.28240(12) 0.19611(4) 0.0254(3) Uani 1 1 d .
O3 O 1.1428(2) 0.75486(12) 0.05956(4) 0.0271(3) Uani 1 1 d .
C1 C 0.8083(3) 0.29831(15) 0.16328(5) 0.0180(3) Uani 1 1 d .
C2 C 0.6119(2) 0.27014(14) 0.14487(5) 0.0164(3) Uani 1 1 d .
H2 H 0.6116 0.1803 0.1354 0.020 Uiso 1 1 calc R
C3 C 0.6175(2) 0.35892(14) 0.10999(4) 0.0147(3) Uani 1 1 d .
H3 H 0.5868 0.4466 0.1193 0.018 Uiso 1 1 calc R
C4 C 0.4965(3) 0.33394(16) 0.07403(5) 0.0189(3) Uani 1 1 d .
H4A H 0.3569 0.3345 0.0806 0.023 Uiso 1 1 calc R
H4B H 0.5293 0.2500 0.0629 0.023 Uiso 1 1 calc R
C5 C 0.5419(2) 0.43972(16) 0.04481(5) 0.0180(3) Uani 1 1 d .
H5A H 0.4893 0.5208 0.0549 0.022 Uiso 1 1 calc R
H5B H 0.4739 0.4207 0.0202 0.022 Uiso 1 1 calc R
C6 C 0.7623(2) 0.45792(15) 0.03601(4) 0.0156(3) Uani 1 1 d .
C7 C 0.7783(3) 0.57560(16) 0.01181(5) 0.0183(3) Uani 1 1 d .
H7 H 0.6984 0.5819 -0.0105 0.022 Uiso 1 1 calc R
C8 C 0.8971(3) 0.67180(15) 0.01956(5) 0.0194(3) Uani 1 1 d .
H8 H 0.8978 0.7439 0.0030 0.023 Uiso 1 1 calc R
C9 C 1.0269(2) 0.66876(15) 0.05312(5) 0.0178(3) Uani 1 1 d .
C10 C 1.0128(2) 0.55866(15) 0.08017(4) 0.0152(3) Uani 1 1 d .
C11 C 0.8836(2) 0.46506(14) 0.07307(4) 0.0138(3) Uani 1 1 d .
C12 C 0.8333(2) 0.35534(15) 0.09919(4) 0.0147(3) Uani 1 1 d .
H12 H 0.8596 0.2744 0.0849 0.018 Uiso 1 1 calc R
C13 C 0.4435(3) 0.28782(17) 0.17294(5) 0.0224(4) Uani 1 1 d .
H13A H 0.4482 0.3736 0.1840 0.034 Uiso 1 1 calc R
H13B H 0.4531 0.2251 0.1938 0.034 Uiso 1 1 calc R
H13C H 0.3208 0.2762 0.1591 0.034 Uiso 1 1 calc R
C14 C 0.8365(3) 0.34686(16) 0.01032(5) 0.0222(3) Uani 1 1 d .
H14A H 0.7638 0.3453 -0.0141 0.033 Uiso 1 1 calc R
H14B H 0.8180 0.2662 0.0240 0.033 Uiso 1 1 calc R
H14C H 0.9746 0.3590 0.0048 0.033 Uiso 1 1 calc R
C15 C 1.1501(2) 0.57049(16) 0.11400(5) 0.0201(3) Uani 1 1 d .
H15A H 1.1380 0.4954 0.1307 0.030 Uiso 1 1 calc R
H15B H 1.1181 0.6469 0.1290 0.030 Uiso 1 1 calc R
H15C H 1.2834 0.5769 0.1044 0.030 Uiso 1 1 calc R
O4 O 1.07695(17) 0.98985(12) 0.20004(3) 0.0204(3) Uani 1 1 d .
O5 O 1.18929(19) 1.10040(13) 0.25068(4) 0.0273(3) Uani 1 1 d .
O6 O 0.8772(2) 1.04193(12) 0.05365(3) 0.0266(3) Uani 1 1 d .
C16 C 1.0598(2) 1.03956(16) 0.23654(5) 0.0196(3) Uani 1 1 d .
C17 C 0.8637(2) 1.00600(15) 0.25360(4) 0.0167(3) Uani 1 1 d .
H17 H 0.8762 0.9263 0.2692 0.020 Uiso 1 1 calc R
C18 C 0.7478(2) 0.97781(14) 0.21708(4) 0.0135(3) Uani 1 1 d .
H18 H 0.7104 1.0610 0.2052 0.016 Uiso 1 1 calc R
C19 C 0.5689(2) 0.89476(15) 0.21804(4) 0.0164(3) Uani 1 1 d .
H19A H 0.4692 0.9325 0.2352 0.020 Uiso 1 1 calc R
H19B H 0.6015 0.8090 0.2279 0.020 Uiso 1 1 calc R
C20 C 0.4936(2) 0.88653(15) 0.17632(5) 0.0157(3) Uani 1 1 d .
H20A H 0.4478 0.9716 0.1682 0.019 Uiso 1 1 calc R
H20B H 0.3810 0.8282 0.1757 0.019 Uiso 1 1 calc R
C21 C 0.6473(2) 0.83921(15) 0.14664(4) 0.0150(3) Uani 1 1 d .
C22 C 0.5564(3) 0.84662(16) 0.10724(5) 0.0193(3) Uani 1 1 d .
H22 H 0.4369 0.8037 0.1033 0.023 Uiso 1 1 calc R
C23 C 0.6319(3) 0.90929(17) 0.07741(5) 0.0220(3) Uani 1 1 d .
H23 H 0.5657 0.9089 0.0533 0.026 Uiso 1 1 calc R
C24 C 0.8140(3) 0.97875(16) 0.08087(5) 0.0187(3) Uani 1 1 d .
C25 C 0.9171(2) 0.97628(14) 0.11887(4) 0.0154(3) Uani 1 1 d .
C26 C 0.8357(2) 0.91629(14) 0.14946(4) 0.0139(3) Uani 1 1 d .
C27 C 0.9031(2) 0.91765(15) 0.19122(4) 0.0146(3) Uani 1 1 d .
H27 H 0.9234 0.8279 0.1998 0.018 Uiso 1 1 calc R
C28 C 0.7829(3) 1.11100(16) 0.27925(5) 0.0215(3) Uani 1 1 d .
H28A H 0.8687 1.1237 0.3016 0.032 Uiso 1 1 calc R
H28B H 0.6535 1.0869 0.2884 0.032 Uiso 1 1 calc R
H28C H 0.7743 1.1901 0.2643 0.032 Uiso 1 1 calc R
C29 C 0.6879(3) 0.69607(15) 0.15426(5) 0.0187(3) Uani 1 1 d .
H29A H 0.5669 0.6480 0.1520 0.028 Uiso 1 1 calc R
H29B H 0.7409 0.6854 0.1804 0.028 Uiso 1 1 calc R
H29C H 0.7816 0.6646 0.1352 0.028 Uiso 1 1 calc R
C30 C 1.1087(2) 1.04512(17) 0.11810(5) 0.0205(3) Uani 1 1 d .
H30A H 1.1646 1.0461 0.1442 0.031 Uiso 1 1 calc R
H30B H 1.0887 1.1326 0.1092 0.031 Uiso 1 1 calc R
H30C H 1.1974 1.0014 0.1004 0.031 Uiso 1 1 calc R

loop_
_atom_site_aniso_label
_atom_site_aniso_U_11
_atom_site_aniso_U_22
_atom_site_aniso_U_33
_atom_site_aniso_U_23
_atom_site_aniso_U_13
_atom_site_aniso_U_12
O1 0.0190(6) 0.0211(5) 0.0154(5) 0.0053(4) -0.0033(5) -0.0026(5)
O2 0.0318(7) 0.0266(6) 0.0178(6) 0.0073(5) -0.0068(5) -0.0080(6)
O3 0.0338(7) 0.0257(6) 0.0218(6) 0.0060(5) -0.0029(6) -0.0109(6)
C1 0.0234(8) 0.0133(7) 0.0172(8) 0.0023(6) 0.0007(7) -0.0025(6)
C2 0.0204(8) 0.0137(7) 0.0150(7) -0.0001(6) -0.0001(6) -0.0017(6)
C3 0.0172(7) 0.0127(6) 0.0142(7) -0.0010(6) 0.0005(6) -0.0005(6)
C4 0.0197(7) 0.0200(7) 0.0169(7) -0.0006(6) -0.0028(6) -0.0025(6)
C5 0.0181(8) 0.0222(8) 0.0138(7) 0.0006(6) -0.0029(6) -0.0002(6)
C6 0.0184(7) 0.0168(7) 0.0116(7) -0.0004(6) -0.0005(6) 0.0017(6)
C7 0.0215(8) 0.0224(8) 0.0112(7) 0.0013(6) 0.0009(6) 0.0046(6)
C8 0.0260(8) 0.0187(7) 0.0135(7) 0.0042(6) 0.0011(7) 0.0024(7)
C9 0.0206(8) 0.0185(7) 0.0142(7) 0.0007(6) 0.0035(6) -0.0002(6)
C10 0.0147(7) 0.0175(7) 0.0133(7) 0.0010(6) 0.0025(6) 0.0021(6)
C11 0.0146(7) 0.0156(6) 0.0113(6) 0.0002(6) 0.0017(5) 0.0043(6)
C12 0.0170(7) 0.0153(7) 0.0117(7) 0.0005(6) -0.0018(6) 0.0005(6)
C13 0.0249(9) 0.0227(8) 0.0197(8) 0.0020(7) 0.0036(7) -0.0010(7)
C14 0.0287(9) 0.0215(8) 0.0165(8) -0.0041(7) 0.0018(7) 0.0049(7)
C15 0.0180(8) 0.0231(8) 0.0191(7) 0.0030(6) -0.0026(6) -0.0031(7)
O4 0.0139(5) 0.0293(6) 0.0181(6) -0.0071(5) -0.0006(4) -0.0009(5)
O5 0.0211(6) 0.0364(7) 0.0245(6) -0.0081(6) -0.0038(5) -0.0042(6)
O6 0.0357(7) 0.0275(6) 0.0167(6) 0.0051(5) 0.0004(5) -0.0012(6)
C16 0.0191(8) 0.0233(8) 0.0165(7) -0.0027(6) -0.0025(6) 0.0028(7)
C17 0.0198(8) 0.0178(7) 0.0125(7) -0.0009(6) -0.0003(6) 0.0011(6)
C18 0.0155(7) 0.0142(7) 0.0109(7) -0.0002(6) 0.0009(6) 0.0021(6)
C19 0.0163(7) 0.0173(7) 0.0157(7) -0.0015(6) 0.0020(6) -0.0002(6)
C20 0.0124(7) 0.0171(7) 0.0177(7) -0.0019(6) -0.0002(6) 0.0002(6)
C21 0.0159(7) 0.0153(7) 0.0138(7) -0.0017(6) -0.0003(6) 0.0005(6)
C22 0.0186(8) 0.0218(7) 0.0174(8) -0.0048(6) -0.0038(6) -0.0007(7)
C23 0.0263(9) 0.0257(8) 0.0140(7) -0.0021(7) -0.0058(7) 0.0007(7)
C24 0.0244(8) 0.0167(7) 0.0150(7) -0.0018(6) 0.0011(6) 0.0040(6)
C25 0.0168(7) 0.0141(7) 0.0155(7) -0.0019(6) 0.0001(6) 0.0028(6)
C26 0.0130(7) 0.0147(7) 0.0141(7) -0.0039(6) -0.0001(6) 0.0028(6)
C27 0.0122(7) 0.0169(7) 0.0147(7) -0.0017(6) -0.0007(6) 0.0003(6)
C28 0.0281(9) 0.0219(8) 0.0146(7) -0.0034(6) 0.0030(7) -0.0024(7)
C29 0.0199(8) 0.0155(7) 0.0207(8) -0.0027(6) 0.0007(7) 0.0020(6)
C30 0.0175(8) 0.0229(8) 0.0212(8) 0.0033(7) 0.0007(6) -0.0006(7)

loop_
_atom_type_symbol
_atom_type_description
_atom_type_scat_dispersion_real
_atom_type_scat_dispersion_imag
_atom_type_scat_source
C C 0.0033 0.0000 'International Tables Vol C Tables 4.2.6.8 and 6.1.1.4'
H H 0.0000 0.0000 'International Tables Vol C Tables 4.2.6.8 and 6.1.1.4'
O O 0.0106 0.0000 'International Tables Vol C Tables 4.2.6.8 and 6.1.1.4'

loop_
_geom_angle_atom_site_label_1
_geom_angle_atom_site_label_2
_geom_angle_atom_site_label_3
_geom_angle
C1 O1 C12 109.26(12)
O2 C1 O1 121.08(16)
O2 C1 C2 128.76(16)
O1 C1 C2 110.15(13)
C3 C2 C13 116.49(14)
C3 C2 C1 100.76(12)
C13 C2 C1 112.93(13)
C3 C2 H2 108.8
C13 C2 H2 108.8
C1 C2 H2 108.8
C4 C3 C2 121.66(13)
C4 C3 C12 109.33(13)
C2 C3 C12 101.60(12)
C4 C3 H3 107.8
C2 C3 H3 107.8
C12 C3 H3 107.8
C3 C4 C5 107.39(13)
C3 C4 H4A 110.2
C5 C4 H4A 110.2
C3 C4 H4B 110.2
C5 C4 H4B 110.2
H4A C4 H4B 108.5
C4 C5 C6 114.53(14)
C4 C5 H5A 108.6
C6 C5 H5A 108.6
C4 C5 H5B 108.6
C6 C5 H5B 108.6
H5A C5 H5B 107.6
C7 C6 C11 112.62(13)
C7 C6 C14 106.25(13)
C11 C6 C14 109.46(13)
C7 C6 C5 106.35(13)
C11 C6 C5 112.11(13)
C14 C6 C5 109.84(14)
C8 C7 C6 124.27(15)
C8 C7 H7 117.9
C6 C7 H7 117.9
C7 C8 C9 121.29(14)
C7 C8 H8 119.4
C9 C8 H8 119.4
O3 C9 C8 121.66(15)
O3 C9 C10 120.17(15)
C8 C9 C10 118.16(14)
C11 C10 C9 119.75(14)
C11 C10 C15 127.96(14)
C9 C10 C15 112.27(14)
C10 C11 C12 127.07(14)
C10 C11 C6 123.26(14)
C12 C11 C6 109.66(13)
O1 C12 C11 117.03(13)
O1 C12 C3 103.65(12)
C11 C12 C3 110.48(13)
O1 C12 H12 108.4
C11 C12 H12 108.4
C3 C12 H12 108.4
C2 C13 H13A 109.5
C2 C13 H13B 109.5
H13A C13 H13B 109.5
C2 C13 H13C 109.5
H13A C13 H13C 109.5
H13B C13 H13C 109.5
C6 C14 H14A 109.5
C6 C14 H14B 109.5
H14A C14 H14B 109.5
C6 C14 H14C 109.5
H14A C14 H14C 109.5
H14B C14 H14C 109.5
C10 C15 H15A 109.5
C10 C15 H15B 109.5
H15A C15 H15B 109.5
C10 C15 H15C 109.5
H15A C15 H15C 109.5
H15B C15 H15C 109.5
C16 O4 C27 108.74(12)
O5 C16 O4 120.83(16)
O5 C16 C17 129.00(15)
O4 C16 C17 110.17(14)
C16 C17 C18 101.15(12)
C16 C17 C28 112.55(14)
C18 C17 C28 115.47(14)
C16 C17 H17 109.1
C18 C17 H17 109.1
C28 C17 H17 109.1
C19 C18 C17 121.58(13)
C19 C18 C27 110.18(12)
C17 C18 C27 101.24(12)
C19 C18 H18 107.7
C17 C18 H18 107.7
C27 C18 H18 107.7
C18 C19 C20 106.78(13)
C18 C19 H19A 110.4
C20 C19 H19A 110.4
C18 C19 H19B 110.4
C20 C19 H19B 110.4
H19A C19 H19B 108.6
C19 C20 C21 113.88(13)
C19 C20 H20A 108.8
C21 C20 H20A 108.8
C19 C20 H20B 108.8
C21 C20 H20B 108.8
H20A C20 H20B 107.7
C22 C21 C26 112.60(13)
C22 C21 C29 106.20(13)
C26 C21 C29 110.40(13)
C22 C21 C20 107.12(13)
C26 C21 C20 111.50(12)
C29 C21 C20 108.78(13)
C23 C22 C21 124.33(15)
C23 C22 H22 117.8
C21 C22 H22 117.8
C22 C23 C24 121.55(15)
C22 C23 H23 119.2
C24 C23 H23 119.2
O6 C24 C23 120.94(16)
O6 C24 C25 120.69(16)
C23 C24 C25 118.31(14)
C26 C25 C24 119.70(15)
C26 C25 C30 127.05(15)
C24 C25 C30 113.25(14)
C25 C26 C27 127.63(14)
C25 C26 C21 123.31(14)
C27 C26 C21 108.99(12)
O4 C27 C26 117.26(13)
O4 C27 C18 103.88(11)
C26 C27 C18 110.07(12)
O4 C27 H27 108.4
C26 C27 H27 108.4
C18 C27 H27 108.4
C17 C28 H28A 109.5
C17 C28 H28B 109.5
H28A C28 H28B 109.5
C17 C28 H28C 109.5
H28A C28 H28C 109.5
H28B C28 H28C 109.5
C21 C29 H29A 109.5
C21 C29 H29B 109.5
H29A C29 H29B 109.5
C21 C29 H29C 109.5
H29A C29 H29C 109.5
H29B C29 H29C 109.5
C25 C30 H30A 109.5
C25 C30 H30B 109.5
H30A C30 H30B 109.5
C25 C30 H30C 109.5
H30A C30 H30C 109.5
H30B C30 H30C 109.5

loop_
_geom_bond_atom_site_label_1
_geom_bond_atom_site_label_2
_geom_bond_distance
O1 C1 1.365(2)
O1 C12 1.4504(18)
O2 C1 1.197(2)
O3 C9 1.229(2)
C1 C2 1.526(2)
C2 C3 1.523(2)
C2 C13 1.524(2)
C2 H2 1.0000
C3 C4 1.518(2)
C3 C12 1.535(2)
C3 H3 1.0000
C4 C5 1.534(2)
C4 H4A 0.9900
C4 H4B 0.9900
C5 C6 1.563(2)
C5 H5A 0.9900
C5 H5B 0.9900
C6 C7 1.497(2)
C6 C11 1.529(2)
C6 C14 1.553(2)
C7 C8 1.330(2)
C7 H7 0.9500
C8 C9 1.464(2)
C8 H8 0.9500
C9 C10 1.491(2)
C10 C11 1.351(2)
C10 C15 1.508(2)
C11 C12 1.505(2)
C12 H12 1.0000
C13 H13A 0.9800
C13 H13B 0.9800
C13 H13C 0.9800
C14 H14A 0.9800
C14 H14B 0.9800
C14 H14C 0.9800
C15 H15A 0.9800
C15 H15B 0.9800
C15 H15C 0.9800
O4 C16 1.368(2)
O4 C27 1.4521(19)
O5 C16 1.203(2)
O6 C24 1.230(2)
C16 C17 1.517(2)
C17 C18 1.521(2)
C17 C28 1.521(2)
C17 H17 1.0000
C18 C19 1.513(2)
C18 C27 1.531(2)
C18 H18 1.0000
C19 C20 1.532(2)
C19 H19A 0.9900
C19 H19B 0.9900
C20 C21 1.556(2)
C20 H20A 0.9900
C20 H20B 0.9900
C21 C22 1.499(2)
C21 C26 1.535(2)
C21 C29 1.554(2)
C22 C23 1.328(2)
C22 H22 0.9500
C23 C24 1.458(2)
C23 H23 0.9500
C24 C25 1.492(2)
C25 C26 1.352(2)
C25 C30 1.508(2)
C26 C27 1.513(2)
C27 H27 1.0000
C28 H28A 0.9800
C28 H28B 0.9800
C28 H28C 0.9800
C29 H29A 0.9800
C29 H29B 0.9800
C29 H29C 0.9800
C30 H30A 0.9800
C30 H30B 0.9800
C30 H30C 0.9800

loop_
_geom_torsion_atom_site_label_1
_geom_torsion_atom_site_label_2
_geom_torsion_atom_site_label_3
_geom_torsion_atom_site_label_4
_geom_torsion
C12 O1 C1 O2 178.78(15)
C12 O1 C1 C2 -2.07(17)
O2 C1 C2 C3 157.62(18)
O1 C1 C2 C3 -21.44(16)
O2 C1 C2 C13 32.6(2)
O1 C1 C2 C13 -146.42(14)
C13 C2 C3 C4 -81.44(19)
C1 C2 C3 C4 156.03(14)
C13 C2 C3 C12 156.99(14)
C1 C2 C3 C12 34.46(14)
C2 C3 C4 C5 -178.67(14)
C12 C3 C4 C5 -60.86(17)
C3 C4 C5 C6 53.04(18)
C4 C5 C6 C7 -172.05(13)
C4 C5 C6 C11 -48.55(19)
C4 C5 C6 C14 73.38(17)
C11 C6 C7 C8 5.5(2)
C14 C6 C7 C8 -114.30(18)
C5 C6 C7 C8 128.70(17)
C6 C7 C8 C9 0.8(3)
C7 C8 C9 O3 176.89(17)
C7 C8 C9 C10 -4.3(2)
O3 C9 C10 C11 179.36(16)
C8 C9 C10 C11 0.5(2)
O3 C9 C10 C15 0.8(2)
C8 C9 C10 C15 -178.09(14)
C9 C10 C11 C12 -172.51(15)
C15 C10 C11 C12 5.8(3)
C9 C10 C11 C6 6.6(2)
C15 C10 C11 C6 -175.10(15)
C7 C6 C11 C10 -9.3(2)
C14 C6 C11 C10 108.61(17)
C5 C6 C11 C10 -129.24(16)
C7 C6 C11 C12 169.87(13)
C14 C6 C11 C12 -72.18(16)
C5 C6 C11 C12 49.96(18)
C1 O1 C12 C11 146.67(14)
C1 O1 C12 C3 24.79(16)
C10 C11 C12 O1 1.2(2)
C6 C11 C12 O1 -178.00(12)
C10 C11 C12 C3 119.42(17)
C6 C11 C12 C3 -59.75(16)
C4 C3 C12 O1 -166.83(12)
C2 C3 C12 O1 -37.06(14)
C4 C3 C12 C11 67.01(16)
C2 C3 C12 C11 -163.21(12)
C27 O4 C16 O5 177.87(16)
C27 O4 C16 C17 -2.36(17)
O5 C16 C17 C18 158.34(18)
O4 C16 C17 C18 -21.40(17)
O5 C16 C17 C28 34.5(2)
O4 C16 C17 C28 -145.22(14)
C16 C17 C18 C19 157.02(14)
C28 C17 C18 C19 -81.19(18)
C16 C17 C18 C27 34.67(14)
C28 C17 C18 C27 156.47(14)
C17 C18 C19 C20 -179.22(13)
C27 C18 C19 C20 -61.21(16)
C18 C19 C20 C21 54.95(17)
C19 C20 C21 C22 -175.54(13)
C19 C20 C21 C26 -51.93(17)
C19 C20 C21 C29 70.06(17)
C26 C21 C22 C23 2.0(2)
C29 C21 C22 C23 -118.95(19)
C20 C21 C22 C23 124.92(18)
C21 C22 C23 C24 -0.5(3)
C22 C23 C24 O6 -176.14(18)
C22 C23 C24 C25 1.0(2)
O6 C24 C25 C26 173.68(15)
C23 C24 C25 C26 -3.5(2)
O6 C24 C25 C30 -6.1(2)
C23 C24 C25 C30 176.67(14)
C24 C25 C26 C27 -171.30(14)
C30 C25 C26 C27 8.5(3)
C24 C25 C26 C21 5.4(2)
C30 C25 C26 C21 -174.80(14)
C22 C21 C26 C25 -4.6(2)
C29 C21 C26 C25 113.95(16)
C20 C21 C26 C25 -125.00(16)
C22 C21 C26 C27 172.68(13)
C29 C21 C26 C27 -68.81(15)
C20 C21 C26 C27 52.24(16)
C16 O4 C27 C26 146.92(14)
C16 O4 C27 C18 25.25(16)
C25 C26 C27 O4 -0.9(2)
C21 C26 C27 O4 -178.04(12)
C25 C26 C27 C18 117.44(17)
C21 C26 C27 C18 -59.64(16)
C19 C18 C27 O4 -167.32(12)
C17 C18 C27 O4 -37.39(15)
C19 C18 C27 C26 66.34(16)
C17 C18 C27 C26 -163.73(13)
